data_4334797
loop_
_publ_author_name
'Francisco R. Fortea-P\'erez'
'Julia Vallejo'
'Miguel Julve'
'Francesc Lloret'
'Giovanni De Munno'
'Donatella Armentano'
'Emilio Pardo'

_publ_section_title
;
 Slow Magnetic Relaxation in a Hydrogen-Bonded 2D Array of Mononuclear
 Dysprosium(III) Oxamates
;
_journal_name_full 'Inorganic Chemistry'
_journal_page_first 4777
_journal_page_last 4779
_journal_paper_doi 10.1021/ic4005517
_journal_volume 52
_journal_year 2013
_chemical_formula_sum 'C48 H58 Dy N7 O12'
_chemical_formula_weight 1087.51
_chemical_name_systematic
; 
 ? 
;
_space_group_IT_number 14
_symmetry_cell_setting monoclinic
_symmetry_space_group_name_Hall '-P 2yn'
_symmetry_space_group_name_H-M 'P 1 21/n 1'
_atom_sites_solution_hydrogens geom
_atom_sites_solution_primary direct
_atom_sites_solution_secondary difmap
_audit_creation_method SHELXL-97
_cell_angle_alpha 90.00
_cell_angle_beta 106.903(3)
_cell_angle_gamma 90.00
_cell_formula_units_Z 4
_cell_length_a 18.8930(11)
_cell_length_b 12.4109(7)
_cell_length_c 23.7637(14)
_cell_measurement_reflns_used 9934
_cell_measurement_temperature 100(2)
_cell_measurement_theta_max 26.2
_cell_measurement_theta_min 2.4
_cell_volume 5331.4(5)
_computing_cell_refinement 'Bruker SAINT'
_computing_data_collection 'Bruker SAINT'
_computing_data_reduction 'Bruker SAINT'
_computing_molecular_graphics 'Bruker SHELXTL'
_computing_publication_material 'Bruker SHELXTL'
_computing_structure_refinement 'SHELXL-97 (Sheldrick, 2008)'
_computing_structure_solution 'SHELXS-97 (Sheldrick, 2008)'
_diffrn_ambient_temperature 100(2)
_diffrn_measured_fraction_theta_full 0.991
_diffrn_measured_fraction_theta_max 0.991
_diffrn_measurement_device_type 'X8APEXII CCD area detector'
_diffrn_measurement_method 'phi and omega scans'
_diffrn_radiation_monochromator graphite
_diffrn_radiation_source 'fine-focus sealed tube'
_diffrn_radiation_type MoK\a
_diffrn_radiation_wavelength 0.71073
_diffrn_reflns_av_R_equivalents 0.0344
_diffrn_reflns_av_sigmaI/netI 0.0179
_diffrn_reflns_limit_h_max 23
_diffrn_reflns_limit_h_min -23
_diffrn_reflns_limit_k_max 15
_diffrn_reflns_limit_k_min -15
_diffrn_reflns_limit_l_max 29
_diffrn_reflns_limit_l_min -29
_diffrn_reflns_number 109587
_diffrn_reflns_theta_full 26.27
_diffrn_reflns_theta_max 26.27
_diffrn_reflns_theta_min 2.04
_exptl_absorpt_coefficient_mu 1.464
_exptl_absorpt_correction_T_max 0.77
_exptl_absorpt_correction_T_min 0.71
_exptl_absorpt_correction_type multi-scan
_exptl_absorpt_process_details SADABS
_exptl_crystal_colour colourless
_exptl_crystal_density_diffrn 1.355
_exptl_crystal_description prism
_exptl_crystal_F_000 2228
_exptl_crystal_size_max 0.24
_exptl_crystal_size_mid 0.20
_exptl_crystal_size_min 0.18
_refine_diff_density_max 1.603
_refine_diff_density_min -1.034
_refine_diff_density_rms 0.090
_refine_ls_extinction_method none
_refine_ls_goodness_of_fit_ref 1.115
_refine_ls_hydrogen_treatment mixed
_refine_ls_matrix_type full
_refine_ls_number_parameters 643
_refine_ls_number_reflns 10698
_refine_ls_number_restraints 4
_refine_ls_restrained_S_all 1.115
_refine_ls_R_factor_all 0.0378
_refine_ls_R_factor_gt 0.0297
_refine_ls_shift/su_max 0.001
_refine_ls_shift/su_mean 0.000
_refine_ls_structure_factor_coef Fsqd
_refine_ls_weighting_details 'calc w=1/[\s^2^(Fo^2^)+(0.0289P)^2^+13.9767P] where P=(Fo^2^+2Fc^2^)/3'
_refine_ls_weighting_scheme calc
_refine_ls_wR_factor_gt 0.0739
_refine_ls_wR_factor_ref 0.0803
_reflns_number_gt 9389
_reflns_number_total 10698
_reflns_threshold_expression >2sigma(I)
_cod_data_source_file ic4005517_si_003.cif
_cod_data_source_block fv1b
_cod_database_code 4334797

loop_
_symmetry_equiv_pos_as_xyz
'x, y, z'
'-x+1/2, y+1/2, -z+1/2'
'-x, -y, -z'
'x-1/2, -y-1/2, z-1/2'

loop_
_atom_site_label
_atom_site_type_symbol
_atom_site_fract_x
_atom_site_fract_y
_atom_site_fract_z
_atom_site_U_iso_or_equiv
_atom_site_adp_type
_atom_site_occupancy
_atom_site_symmetry_multiplicity
_atom_site_calc_flag
_atom_site_refinement_flags
Dy1 Dy 0.980492(7) 0.320892(11) 0.830727(6) 0.01655(5) Uani 1 1 d .
O1 O 0.93179(12) 0.45505(18) 0.75642(9) 0.0237(5) Uani 1 1 d .
O2 O 0.94052(11) 0.47732(18) 0.87016(9) 0.0217(5) Uani 1 1 d .
O3 O 0.83937(12) 0.58436(19) 0.84669(10) 0.0250(5) Uani 1 1 d .
C1 C 0.88879(16) 0.5308(2) 0.83530(13) 0.0195(6) Uani 1 1 d .
C2 C 0.89037(16) 0.5236(3) 0.76966(13) 0.0208(6) Uani 1 1 d .
N1 N 0.84659(15) 0.5916(2) 0.73213(12) 0.0236(6) Uani 1 1 d D
H1N H 0.823(2) 0.644(3) 0.7487(16) 0.033(10) Uiso 1 1 d D
C3 C 0.83623(19) 0.5910(3) 0.66901(14) 0.0247(7) Uani 1 1 d .
C4 C 0.8933(2) 0.6276(3) 0.64706(15) 0.0278(7) Uani 1 1 d .
C5 C 0.8803(2) 0.6261(3) 0.58554(16) 0.0350(8) Uani 1 1 d .
H5 H 0.9183 0.6483 0.5693 0.042 Uiso 1 1 calc R
C6 C 0.8129(2) 0.5925(3) 0.54849(17) 0.0428(10) Uani 1 1 d .
H6 H 0.8050 0.5930 0.5071 0.051 Uiso 1 1 calc R
C7 C 0.7570(2) 0.5583(3) 0.57108(17) 0.0419(9) Uani 1 1 d .
H7 H 0.7109 0.5360 0.5451 0.050 Uiso 1 1 calc R
C8 C 0.7676(2) 0.5562(3) 0.63219(16) 0.0326(8) Uani 1 1 d .
C9 C 0.9650(2) 0.6704(3) 0.68756(16) 0.0304(8) Uani 1 1 d .
H9A H 0.9970 0.6948 0.6642 0.046 Uiso 1 1 calc R
H9B H 0.9900 0.6132 0.7145 0.046 Uiso 1 1 calc R
H9C H 0.9544 0.7311 0.7103 0.046 Uiso 1 1 calc R
C10 C 0.7068(2) 0.5163(3) 0.65644(19) 0.0417(9) Uani 1 1 d .
H10A H 0.7231 0.4504 0.6793 0.063 Uiso 1 1 calc R
H10B H 0.6624 0.5010 0.6239 0.063 Uiso 1 1 calc R
H10C H 0.6955 0.5717 0.6819 0.063 Uiso 1 1 calc R
O4 O 1.06293(11) 0.30910(18) 0.77096(9) 0.0228(5) Uani 1 1 d .
O5 O 1.09598(12) 0.39845(19) 0.87671(9) 0.0245(5) Uani 1 1 d .
O6 O 1.20960(13) 0.4434(2) 0.87065(11) 0.0350(6) Uani 1 1 d .
C11 C 1.14766(17) 0.4026(3) 0.85199(13) 0.0224(6) Uani 1 1 d .
C12 C 1.12593(16) 0.3487(2) 0.79036(13) 0.0192(6) Uani 1 1 d .
N2 N 1.17692(14) 0.3485(2) 0.76152(11) 0.0204(5) Uani 1 1 d D
H2N H 1.2225(14) 0.376(3) 0.7810(16) 0.041(11) Uiso 1 1 d D
C13 C 1.16322(16) 0.3014(3) 0.70351(13) 0.0202(6) Uani 1 1 d .
C14 C 1.19988(17) 0.2047(3) 0.69814(15) 0.0238(7) Uani 1 1 d .
C15 C 1.18572(19) 0.1588(3) 0.64212(16) 0.0297(8) Uani 1 1 d .
H15 H 1.2095 0.0935 0.6373 0.036 Uiso 1 1 calc R
C16 C 1.1370(2) 0.2082(3) 0.59338(16) 0.0325(8) Uani 1 1 d .
H16 H 1.1276 0.1759 0.5557 0.039 Uiso 1 1 calc R
C17 C 1.10198(19) 0.3049(3) 0.59955(15) 0.0317(8) Uani 1 1 d .
H17 H 1.0696 0.3384 0.5659 0.038 Uiso 1 1 calc R
C18 C 1.11431(18) 0.3528(3) 0.65513(15) 0.0262(7) Uani 1 1 d .
C19 C 1.2518(2) 0.1516(3) 0.75192(17) 0.0317(8) Uani 1 1 d .
H19A H 1.2922 0.2013 0.7704 0.047 Uiso 1 1 calc R
H19B H 1.2723 0.0857 0.7401 0.047 Uiso 1 1 calc R
H19C H 1.2245 0.1335 0.7800 0.047 Uiso 1 1 calc R
C20 C 1.0748(2) 0.4565(3) 0.66148(16) 0.0337(8) Uani 1 1 d .
H20A H 1.0349 0.4407 0.6789 0.051 Uiso 1 1 calc R
H20B H 1.0539 0.4893 0.6227 0.051 Uiso 1 1 calc R
H20C H 1.1100 0.5065 0.6869 0.051 Uiso 1 1 calc R
O7 O 0.92629(11) 0.21107(18) 0.74598(9) 0.0217(5) Uani 1 1 d .
O8 O 0.85150(12) 0.2984(2) 0.81328(10) 0.0286(5) Uani 1 1 d .
O9 O 0.74281(12) 0.25693(19) 0.74597(11) 0.0286(5) Uani 1 1 d .
C21 C 0.81143(17) 0.2581(3) 0.76561(14) 0.0221(6) Uani 1 1 d .
C22 C 0.85720(16) 0.2040(2) 0.72886(13) 0.0195(6) Uani 1 1 d .
N3 N 0.81932(14) 0.1517(2) 0.68032(12) 0.0216(5) Uani 1 1 d D
H3N H 0.7686(11) 0.145(3) 0.6732(17) 0.031(10) Uiso 1 1 d D
C23 C 0.85614(16) 0.0981(3) 0.64266(13) 0.0208(6) Uani 1 1 d .
C24 C 0.86021(17) -0.0146(3) 0.64420(14) 0.0225(6) Uani 1 1 d .
C25 C 0.89499(19) -0.0659(3) 0.60662(15) 0.0284(7) Uani 1 1 d .
H25 H 0.8969 -0.1424 0.6058 0.034 Uiso 1 1 calc R
C26 C 0.9267(2) -0.0062(3) 0.57065(16) 0.0358(8) Uani 1 1 d .
H26 H 0.9501 -0.0418 0.5455 0.043 Uiso 1 1 calc R
C27 C 0.9240(2) 0.1058(3) 0.57157(16) 0.0366(9) Uani 1 1 d .
H27 H 0.9470 0.1458 0.5476 0.044 Uiso 1 1 calc R
C28 C 0.8883(2) 0.1610(3) 0.60686(15) 0.0285(7) Uani 1 1 d .
C29 C 0.83089(19) -0.0787(3) 0.68676(16) 0.0284(7) Uani 1 1 d .
H29A H 0.8355 -0.1559 0.6798 0.043 Uiso 1 1 calc R
H29B H 0.7787 -0.0608 0.6809 0.043 Uiso 1 1 calc R
H29C H 0.8594 -0.0610 0.7272 0.043 Uiso 1 1 calc R
C30 C 0.8857(3) 0.2831(3) 0.60773(18) 0.0421(10) Uani 1 1 d .
H30A H 0.9160 0.3095 0.6460 0.063 Uiso 1 1 calc R
H30B H 0.8344 0.3068 0.6011 0.063 Uiso 1 1 calc R
H30C H 0.9048 0.3119 0.5766 0.063 Uiso 1 1 calc R
O10 O 1.02952(13) 0.1399(2) 0.85585(10) 0.0281(5) Uani 1 1 d .
O11 O 0.97756(14) 0.26681(18) 0.92434(10) 0.0288(5) Uani 1 1 d .
O12 O 0.97048(16) 0.1267(2) 0.98290(11) 0.0396(7) Uani 1 1 d .
C31 C 0.98657(19) 0.1698(3) 0.94108(14) 0.0253(7) Uani 1 1 d .
C32 C 1.02212(17) 0.1000(3) 0.90238(13) 0.0227(6) Uani 1 1 d .
N4 N 1.04061(16) -0.0006(2) 0.92057(12) 0.0252(6) Uani 1 1 d D
H4N H 1.030(2) -0.021(3) 0.9547(12) 0.039(11) Uiso 1 1 d D
C33 C 1.06915(19) -0.0813(3) 0.88851(14) 0.0285(7) Uani 1 1 d .
C34 C 1.0252(2) -0.1725(3) 0.86751(16) 0.0338(8) Uani 1 1 d .
C35 C 1.0544(3) -0.2513(4) 0.83803(17) 0.0451(10) Uani 1 1 d .
H35 H 1.0264 -0.3144 0.8239 0.054 Uiso 1 1 calc R
C36 C 1.1232(3) -0.2384(4) 0.82933(18) 0.0503(12) Uani 1 1 d .
H36 H 1.1417 -0.2921 0.8088 0.060 Uiso 1 1 calc R
C37 C 1.1654(3) -0.1475(4) 0.85041(17) 0.0449(11) Uani 1 1 d .
H37 H 1.2126 -0.1397 0.8443 0.054 Uiso 1 1 calc R
C38 C 1.1392(2) -0.0668(3) 0.88071(16) 0.0347(8) Uani 1 1 d .
C39 C 1.1858(2) 0.0315(3) 0.90301(19) 0.0424(10) Uani 1 1 d .
H39A H 1.1668 0.0925 0.8768 0.064 Uiso 1 1 calc R
H39B H 1.2372 0.0171 0.9040 0.064 Uiso 1 1 calc R
H39C H 1.1838 0.0488 0.9428 0.064 Uiso 1 1 calc R
C40 C 0.9488(2) -0.1857(4) 0.8753(2) 0.0504(11) Uani 1 1 d .
H40A H 0.9285 -0.2559 0.8599 0.076 Uiso 1 1 calc R
H40B H 0.9163 -0.1283 0.8540 0.076 Uiso 1 1 calc R
H40C H 0.9523 -0.1813 0.9172 0.076 Uiso 1 1 calc R
N5 N 0.83755(15) 0.4054(2) 0.99234(12) 0.0273(6) Uani 1 1 d .
C41 C 0.8060(2) 0.3529(4) 1.03647(16) 0.0405(9) Uani 1 1 d .
H41A H 0.8192 0.3953 1.0729 0.061 Uiso 1 1 calc R
H41B H 0.8261 0.2799 1.0448 0.061 Uiso 1 1 calc R
H41C H 0.7520 0.3493 1.0206 0.061 Uiso 1 1 calc R
C42 C 0.8071(2) 0.5170(3) 0.97932(16) 0.0403(9) Uani 1 1 d .
H42A H 0.8216 0.5603 1.0154 0.060 Uiso 1 1 calc R
H42B H 0.7530 0.5137 0.9645 0.060 Uiso 1 1 calc R
H42C H 0.8268 0.5501 0.9496 0.060 Uiso 1 1 calc R
C43 C 0.92062(19) 0.4114(4) 1.01645(17) 0.0392(9) Uani 1 1 d .
H43A H 0.9339 0.4573 1.0516 0.059 Uiso 1 1 calc R
H43B H 0.9413 0.4421 0.9866 0.059 Uiso 1 1 calc R
H43C H 0.9407 0.3389 1.0269 0.059 Uiso 1 1 calc R
C44 C 0.8180(2) 0.3384(3) 0.93712(15) 0.0342(8) Uani 1 1 d .
H44A H 0.7641 0.3316 0.9220 0.051 Uiso 1 1 calc R
H44B H 0.8401 0.2666 0.9460 0.051 Uiso 1 1 calc R
H44C H 0.8371 0.3733 0.9075 0.051 Uiso 1 1 calc R
N6 N 1.34355(17) 0.4091(3) 0.79471(15) 0.0382(8) Uani 1 1 d .
C45 C 1.38876(18) 0.4623(3) 0.78614(15) 0.0293(7) Uani 1 1 d .
C46 C 1.44563(19) 0.5320(3) 0.77422(17) 0.0354(8) Uani 1 1 d .
H46A H 1.4418 0.5291 0.7322 0.053 Uiso 1 1 calc R
H46B H 1.4947 0.5071 0.7972 0.053 Uiso 1 1 calc R
H46C H 1.4382 0.6063 0.7853 0.053 Uiso 1 1 calc R
N7 N 1.0297(4) 0.7281(9) 0.5456(3) 0.185(5) Uani 1 1 d .
C47 C 1.0900(4) 0.7449(6) 0.5606(2) 0.091(2) Uani 1 1 d .
C48 C 1.1673(3) 0.7705(7) 0.5782(3) 0.089(2) Uani 1 1 d .
H48A H 1.1741 0.8464 0.5899 0.133 Uiso 1 1 calc R
H48B H 1.1876 0.7576 0.5452 0.133 Uiso 1 1 calc R
H48C H 1.1931 0.7249 0.6115 0.133 Uiso 1 1 calc R

loop_
_atom_site_aniso_label
_atom_site_aniso_U_11
_atom_site_aniso_U_22
_atom_site_aniso_U_33
_atom_site_aniso_U_23
_atom_site_aniso_U_13
_atom_site_aniso_U_12
Dy1 0.01472(7) 0.02132(8) 0.01453(8) 0.00039(5) 0.00568(5) -0.00087(5)
O1 0.0261(11) 0.0266(12) 0.0220(11) 0.0044(9) 0.0125(9) 0.0055(9)
O2 0.0176(10) 0.0276(12) 0.0190(11) -0.0015(9) 0.0041(9) -0.0005(9)
O3 0.0220(11) 0.0303(12) 0.0250(11) 0.0012(10) 0.0106(9) 0.0060(10)
C1 0.0191(14) 0.0210(15) 0.0193(15) -0.0004(12) 0.0068(12) -0.0052(12)
C2 0.0195(14) 0.0244(16) 0.0202(15) 0.0011(12) 0.0086(12) -0.0023(12)
N1 0.0249(14) 0.0252(14) 0.0225(14) 0.0029(11) 0.0098(11) 0.0049(11)
C3 0.0323(17) 0.0208(16) 0.0221(16) 0.0034(13) 0.0099(14) 0.0070(13)
C4 0.0364(19) 0.0211(16) 0.0273(17) 0.0043(13) 0.0113(15) 0.0050(14)
C5 0.052(2) 0.0285(19) 0.0296(19) 0.0030(15) 0.0197(17) 0.0024(17)
C6 0.062(3) 0.039(2) 0.0225(18) -0.0004(16) 0.0055(18) 0.000(2)
C7 0.049(2) 0.038(2) 0.030(2) -0.0027(17) -0.0010(17) -0.0040(18)
C8 0.0364(19) 0.0262(18) 0.0304(18) -0.0012(15) 0.0023(15) 0.0017(15)
C9 0.0330(18) 0.0306(18) 0.0314(18) 0.0049(15) 0.0154(15) 0.0047(15)
C10 0.034(2) 0.042(2) 0.045(2) -0.0027(18) 0.0048(17) -0.0070(17)
O4 0.0178(10) 0.0315(12) 0.0203(11) -0.0054(9) 0.0076(9) -0.0049(9)
O5 0.0182(10) 0.0383(13) 0.0186(11) -0.0051(10) 0.0076(9) -0.0043(10)
O6 0.0229(12) 0.0555(17) 0.0287(13) -0.0138(12) 0.0110(10) -0.0152(11)
C11 0.0207(15) 0.0268(16) 0.0196(15) -0.0014(13) 0.0056(12) -0.0019(13)
C12 0.0180(14) 0.0211(15) 0.0186(15) 0.0007(12) 0.0056(12) 0.0003(12)
N2 0.0151(12) 0.0278(14) 0.0191(13) -0.0023(11) 0.0064(10) -0.0028(10)
C13 0.0171(14) 0.0271(16) 0.0192(15) -0.0040(12) 0.0098(12) -0.0033(12)
C14 0.0177(14) 0.0280(17) 0.0290(17) 0.0018(13) 0.0117(13) -0.0028(13)
C15 0.0270(17) 0.0313(19) 0.0372(19) -0.0086(15) 0.0197(15) -0.0033(14)
C16 0.0298(18) 0.043(2) 0.0270(18) -0.0104(16) 0.0117(15) -0.0051(16)
C17 0.0273(17) 0.045(2) 0.0211(16) -0.0020(15) 0.0038(14) 0.0017(15)
C18 0.0229(16) 0.0314(18) 0.0255(17) 0.0008(14) 0.0088(13) 0.0010(14)
C19 0.0271(17) 0.0333(19) 0.0355(19) 0.0030(15) 0.0104(15) 0.0039(15)
C20 0.0319(18) 0.039(2) 0.0293(18) 0.0014(16) 0.0073(15) 0.0090(16)
O7 0.0159(10) 0.0263(11) 0.0226(11) -0.0029(9) 0.0051(9) -0.0011(9)
O8 0.0222(11) 0.0406(14) 0.0273(12) -0.0124(10) 0.0138(10) -0.0092(10)
O9 0.0173(11) 0.0304(13) 0.0399(14) -0.0089(11) 0.0111(10) -0.0028(10)
C21 0.0214(15) 0.0216(15) 0.0258(16) -0.0019(13) 0.0108(13) -0.0043(12)
C22 0.0185(14) 0.0194(15) 0.0208(15) 0.0021(12) 0.0060(12) 0.0002(12)
N3 0.0162(12) 0.0243(14) 0.0239(14) -0.0026(11) 0.0052(11) -0.0016(10)
C23 0.0173(14) 0.0265(16) 0.0181(15) -0.0029(12) 0.0042(12) -0.0017(12)
C24 0.0182(14) 0.0265(17) 0.0220(16) -0.0002(13) 0.0047(12) 0.0000(12)
C25 0.0291(17) 0.0301(18) 0.0275(17) -0.0033(14) 0.0106(14) 0.0019(14)
C26 0.037(2) 0.047(2) 0.0277(18) -0.0036(16) 0.0172(16) 0.0017(17)
C27 0.042(2) 0.045(2) 0.0286(19) 0.0009(17) 0.0196(16) -0.0077(18)
C28 0.0316(18) 0.0311(19) 0.0231(16) 0.0011(14) 0.0083(14) -0.0061(14)
C29 0.0292(17) 0.0241(17) 0.0351(19) 0.0046(14) 0.0144(15) 0.0019(14)
C30 0.062(3) 0.032(2) 0.039(2) 0.0048(17) 0.024(2) -0.0098(19)
O10 0.0333(13) 0.0342(13) 0.0215(12) 0.0081(10) 0.0154(10) 0.0110(10)
O11 0.0447(14) 0.0218(12) 0.0250(12) 0.0022(10) 0.0183(11) 0.0056(10)
O12 0.0659(18) 0.0296(13) 0.0372(15) 0.0088(11) 0.0368(14) 0.0107(13)
C31 0.0322(17) 0.0264(17) 0.0216(16) 0.0003(13) 0.0144(14) 0.0029(14)
C32 0.0190(14) 0.0316(17) 0.0189(15) 0.0003(13) 0.0079(12) 0.0028(13)
N4 0.0304(14) 0.0284(15) 0.0221(14) 0.0067(11) 0.0157(12) 0.0089(12)
C33 0.0342(18) 0.0340(19) 0.0185(15) 0.0053(14) 0.0098(14) 0.0134(15)
C34 0.037(2) 0.036(2) 0.0260(18) -0.0007(15) 0.0052(15) 0.0129(16)
C35 0.057(3) 0.043(2) 0.029(2) -0.0094(17) 0.0030(18) 0.013(2)
C36 0.070(3) 0.054(3) 0.031(2) 0.0034(19) 0.020(2) 0.032(2)
C37 0.056(3) 0.056(3) 0.033(2) 0.0175(19) 0.030(2) 0.029(2)
C38 0.038(2) 0.043(2) 0.0297(18) 0.0166(16) 0.0203(16) 0.0165(17)
C39 0.0320(19) 0.049(2) 0.051(2) 0.021(2) 0.0187(18) 0.0078(18)
C40 0.032(2) 0.044(2) 0.068(3) -0.013(2) 0.004(2) 0.0021(18)
N5 0.0248(14) 0.0404(17) 0.0189(13) -0.0051(12) 0.0095(11) -0.0003(12)
C41 0.047(2) 0.055(2) 0.0266(19) 0.0013(17) 0.0215(17) -0.0004(19)
C42 0.053(2) 0.042(2) 0.0234(18) -0.0003(16) 0.0074(17) 0.0098(19)
C43 0.0251(18) 0.058(3) 0.034(2) -0.0178(18) 0.0081(15) -0.0018(17)
C44 0.0303(18) 0.053(2) 0.0217(17) -0.0118(16) 0.0113(14) -0.0072(17)
N6 0.0310(16) 0.0451(19) 0.0430(19) -0.0148(15) 0.0177(14) -0.0096(15)
C45 0.0209(16) 0.0364(19) 0.0307(18) -0.0057(15) 0.0078(14) -0.0007(15)
C46 0.0235(17) 0.047(2) 0.035(2) 0.0009(17) 0.0084(15) -0.0064(16)
N7 0.102(5) 0.380(14) 0.057(3) 0.060(6) -0.004(3) -0.145(7)
C47 0.082(4) 0.142(6) 0.037(3) 0.023(3) 0.001(3) -0.056(4)
C48 0.062(4) 0.135(6) 0.058(4) -0.008(4) 0.001(3) -0.008(4)

loop_
_atom_type_symbol
_atom_type_description
_atom_type_scat_dispersion_real
_atom_type_scat_dispersion_imag
_atom_type_scat_source
C C 0.0033 0.0016 'International Tables Vol C Tables 4.2.6.8 and 6.1.1.4'
H H 0.0000 0.0000 'International Tables Vol C Tables 4.2.6.8 and 6.1.1.4'
N N 0.0061 0.0033 'International Tables Vol C Tables 4.2.6.8 and 6.1.1.4'
O O 0.0106 0.0060 'International Tables Vol C Tables 4.2.6.8 and 6.1.1.4'
Dy Dy -0.1892 4.4098 'International Tables Vol C Tables 4.2.6.8 and 6.1.1.4'

loop_
_geom_angle_atom_site_label_1
_geom_angle_atom_site_label_2
_geom_angle_atom_site_label_3
_geom_angle
O11 Dy1 O5 87.18(8)
O11 Dy1 O8 79.91(9)
O5 Dy1 O8 154.37(8)
O11 Dy1 O2 76.17(8)
O5 Dy1 O2 80.79(7)
O8 Dy1 O2 74.70(8)
O11 Dy1 O4 138.13(8)
O5 Dy1 O4 67.94(7)
O8 Dy1 O4 134.59(7)
O2 Dy1 O4 128.32(8)
O11 Dy1 O7 120.83(8)
O5 Dy1 O7 137.43(7)
O8 Dy1 O7 67.64(7)
O2 Dy1 O7 133.54(7)
O4 Dy1 O7 70.16(7)
O11 Dy1 O1 141.85(8)
O5 Dy1 O1 99.41(8)
O8 Dy1 O1 78.38(8)
O2 Dy1 O1 68.04(7)
O4 Dy1 O1 77.48(7)
O7 Dy1 O1 78.37(8)
O11 Dy1 O10 67.36(8)
O5 Dy1 O10 91.62(8)
O8 Dy1 O10 103.46(9)
O2 Dy1 O10 143.08(7)
O4 Dy1 O10 79.79(8)
O7 Dy1 O10 73.81(8)
O1 Dy1 O10 148.70(7)
C2 O1 Dy1 114.70(19)
C1 O2 Dy1 116.29(19)
O3 C1 O2 128.6(3)
O3 C1 C2 118.7(3)
O2 C1 C2 112.7(3)
O1 C2 N1 125.0(3)
O1 C2 C1 118.7(3)
N1 C2 C1 116.3(3)
C2 N1 C3 124.1(3)
C4 C3 C8 122.5(3)
C4 C3 N1 119.6(3)
C8 C3 N1 117.8(3)
C3 C4 C5 117.4(3)
C3 C4 C9 121.3(3)
C5 C4 C9 121.3(3)
C6 C5 C4 120.9(4)
C7 C6 C5 120.7(4)
C6 C7 C8 120.6(4)
C3 C8 C7 117.8(4)
C3 C8 C10 122.0(3)
C7 C8 C10 120.2(3)
C12 O4 Dy1 118.16(19)
C11 O5 Dy1 122.29(19)
O6 C11 O5 128.5(3)
O6 C11 C12 118.6(3)
O5 C11 C12 112.8(3)
O4 C12 N2 124.3(3)
O4 C12 C11 118.8(3)
N2 C12 C11 116.9(3)
C12 N2 C13 122.2(3)
C18 C13 C14 122.5(3)
C18 C13 N2 119.3(3)
C14 C13 N2 118.2(3)
C15 C14 C13 118.0(3)
C15 C14 C19 121.5(3)
C13 C14 C19 120.5(3)
C16 C15 C14 120.6(3)
C15 C16 C17 120.5(3)
C16 C17 C18 120.5(3)
C13 C18 C17 117.9(3)
C13 C18 C20 122.1(3)
C17 C18 C20 120.1(3)
C22 O7 Dy1 117.54(19)
C21 O8 Dy1 121.34(19)
O9 C21 O8 128.8(3)
O9 C21 C22 118.4(3)
O8 C21 C22 112.8(3)
O7 C22 N3 124.1(3)
O7 C22 C21 119.1(3)
N3 C22 C21 116.8(3)
C22 N3 C23 121.7(3)
C24 C23 C28 122.4(3)
C24 C23 N3 118.4(3)
C28 C23 N3 119.1(3)
C23 C24 C25 117.9(3)
C23 C24 C29 121.0(3)
C25 C24 C29 121.0(3)
C26 C25 C24 120.8(3)
C27 C26 C25 119.9(3)
C26 C27 C28 121.6(3)
C27 C28 C23 117.2(3)
C27 C28 C30 121.4(3)
C23 C28 C30 121.4(3)
C32 O10 Dy1 116.5(2)
C31 O11 Dy1 122.3(2)
O12 C31 O11 128.3(3)
O12 C31 C32 118.9(3)
O11 C31 C32 112.8(3)
O10 C32 N4 124.6(3)
O10 C32 C31 118.7(3)
N4 C32 C31 116.6(3)
C32 N4 C33 125.3(3)
C38 C33 C34 122.6(3)
C38 C33 N4 119.3(3)
C34 C33 N4 118.0(3)
C35 C34 C33 117.4(4)
C35 C34 C40 120.7(4)
C33 C34 C40 121.9(3)
C36 C35 C34 121.0(4)
C35 C36 C37 120.4(4)
C36 C37 C38 120.9(4)
C33 C38 C37 117.6(4)
C33 C38 C39 122.3(3)
C37 C38 C39 120.0(4)
C41 N5 C42 109.9(3)
C41 N5 C44 108.9(3)
C42 N5 C44 110.4(3)
C41 N5 C43 109.8(3)
C42 N5 C43 109.1(3)
C44 N5 C43 108.8(3)
N6 C45 C46 178.8(4)
N7 C47 C48 177.5(8)

loop_
_geom_bond_atom_site_label_1
_geom_bond_atom_site_label_2
_geom_bond_distance
Dy1 O11 2.340(2)
Dy1 O5 2.344(2)
Dy1 O8 2.367(2)
Dy1 O2 2.373(2)
Dy1 O4 2.398(2)
Dy1 O7 2.401(2)
Dy1 O1 2.407(2)
Dy1 O10 2.437(2)
O1 C2 1.256(4)
O2 C1 1.269(4)
O3 C1 1.239(4)
C1 C2 1.571(4)
C2 N1 1.328(4)
N1 C3 1.455(4)
C3 C4 1.403(5)
C3 C8 1.404(5)
C4 C5 1.410(5)
C4 C9 1.511(5)
C5 C6 1.385(6)
C6 C7 1.384(6)
C7 C8 1.407(5)
C8 C10 1.511(5)
O4 C12 1.246(4)
O5 C11 1.279(4)
O6 C11 1.233(4)
C11 C12 1.553(4)
C12 N2 1.335(4)
N2 C13 1.450(4)
C13 C18 1.402(5)
C13 C14 1.410(4)
C14 C15 1.400(5)
C14 C19 1.517(5)
C15 C16 1.394(5)
C16 C17 1.398(5)
C17 C18 1.405(5)
C18 C20 1.517(5)
O7 C22 1.252(4)
O8 C21 1.268(4)
O9 C21 1.244(4)
C21 C22 1.549(4)
C22 N3 1.336(4)
N3 C23 1.446(4)
C23 C24 1.401(5)
C23 C28 1.415(5)
C24 C25 1.406(5)
C24 C29 1.513(4)
C25 C26 1.392(5)
C26 C27 1.391(6)
C27 C28 1.399(5)
C28 C30 1.517(5)
O10 C32 1.256(4)
O11 C31 1.264(4)
O12 C31 1.242(4)
C31 C32 1.551(4)
C32 N4 1.334(4)
N4 C33 1.454(4)
C33 C38 1.401(5)
C33 C34 1.406(5)
C34 C35 1.405(5)
C34 C40 1.516(6)
C35 C36 1.384(7)
C36 C37 1.388(7)
C37 C38 1.404(5)
C38 C39 1.508(6)
N5 C41 1.497(4)
N5 C42 1.498(5)
N5 C44 1.506(4)
N5 C43 1.508(4)
N6 C45 1.144(5)
C45 C46 1.470(5)
N7 C47 1.111(8)
C47 C48 1.433(8)

loop_
_geom_hbond_atom_site_label_D
_geom_hbond_atom_site_label_H
_geom_hbond_atom_site_label_A
_geom_hbond_distance_DH
_geom_hbond_distance_HA
_geom_hbond_distance_DA
_geom_hbond_angle_DHA
_geom_hbond_site_symmetry_A
N1 H1N O3 0.931(19) 2.38(4) 2.767(3) 105(3) .
N2 H2N O6 0.917(19) 2.37(4) 2.750(4) 105(3) .
N3 H3N O9 0.927(18) 2.38(4) 2.746(4) 103(3) .
N4 H4N O12 0.922(19) 2.35(4) 2.755(4) 106(3) .
N1 H1N O9 0.931(19) 1.91(2) 2.801(4) 160(4) 2_656
N3 H3N O3 0.927(18) 2.09(2) 2.997(3) 164(3) 2_646
N4 H4N O12 0.922(19) 1.98(3) 2.835(4) 153(4) 3_757
N2 H2N N6 0.917(19) 2.25(2) 3.107(4) 155(4) .
